data_4132009
loop_
_publ_author_name
'Yuan, Juan'
'Wu, Shu-Qi'
'Liu, Mei-Jiao'
'Sato, Osamu'
'Kou, Hui-Zhong'

_publ_section_title
;
 Rhodamine 6G-Labeled Pyridyl Aroylhydrazone Fe(II) Complex Exhibiting
 Synergetic Spin Crossover and Fluorescence.
;
_journal_issue 30
_journal_name_full 'Journal of the American Chemical Society'
_journal_page_first 9426
_journal_page_last 9433
_journal_paper_doi 10.1021/jacs.8b00103
_journal_volume 140
_journal_year 2018
_chemical_formula_moiety 'C66 H66 Fe N10 O4, C H2 Cl2, 2(Cl O4), 0.8(O), 3(C H4 O)'
_chemical_formula_sum 'C70 H81.6 Cl4 Fe N10 O15.8'
_chemical_formula_weight 1513.50
_space_group_crystal_system monoclinic
_space_group_IT_number 14
_space_group_name_Hall '-P 2ybc'
_space_group_name_H-M_alt 'P 1 21/c 1'
_atom_sites_solution_hydrogens mixed
_audit_creation_date 2017-11-20
_audit_creation_method
;
Olex2 1.2
(compiled 2017.08.10 svn.r3458 for OlexSys, GUI svn.r5381)
;
_cell_angle_alpha 90
_cell_angle_beta 94.822(2)
_cell_angle_gamma 90
_cell_formula_units_Z 4
_cell_length_a 20.5660(5)
_cell_length_b 28.5805(8)
_cell_length_c 12.7724(3)
_cell_measurement_reflns_used 8068
_cell_measurement_temperature 250.00(10)
_cell_measurement_theta_max 74.4610
_cell_measurement_theta_min 4.1980
_cell_volume 7480.9(3)
_computing_cell_refinement 'CrysAlisPro 1.171.39.33c (Rigaku OD, 2017)'
_computing_data_collection 'CrysAlisPro 1.171.39.33c (Rigaku OD, 2017)'
_computing_data_reduction 'CrysAlisPro 1.171.39.33c (Rigaku OD, 2017)'
_computing_molecular_graphics 'Olex2 (Dolomanov et al., 2009)'
_computing_publication_material 'Olex2 (Dolomanov et al., 2009)'
_computing_structure_refinement 'ShelXL (Sheldrick, 2015)'
_computing_structure_solution 'Olex2 (Dolomanov et al., 2009)'
_diffrn_ambient_environment N~2~
_diffrn_ambient_temperature 250.00(10)
_diffrn_detector 'CCD plate'
_diffrn_detector_area_resol_mean 5.2137
_diffrn_detector_type AtlasS2
_diffrn_measured_fraction_theta_full 0.998
_diffrn_measured_fraction_theta_max 0.962
_diffrn_measurement_details
;
List of Runs (angles in degrees, time in seconds):

  # Type    Start    End  Width  t~exp~   \w     \q     \k     \f   Frames
--------------------------------------------------------------------------
  1  \w    -61.00 -23.00   1.00    6.00    --  -40.81  57.00 -30.00   38
  2  \w    -91.00  36.00   1.00    6.00    --  -40.81   0.00-180.00  127
  3  \w     31.00  96.00   1.00    6.00    --   40.81-125.00 120.00   65
  4  \w     44.00 121.00   1.00   24.50    --  107.37-125.00   0.00   77
  5  \w     49.00 108.00   1.00   24.50    --  107.37-125.00-120.00   59
  6  \w     89.00 173.00   1.00   24.50    --  107.37  30.00  90.00   84
  7  \w     88.00 157.00   1.00   24.50    --  107.37  30.00-150.00   69
  8  \w    105.00 171.00   1.00   24.50    --  107.37 125.00-120.00   66
  9  \w     51.00 119.00   1.00   24.50    --  107.37 -61.00 -60.00   68
;
_diffrn_measurement_device 'four-circle diffractometer'
_diffrn_measurement_device_type 'SuperNova, Dual, Cu at home/near, AtlasS2'
_diffrn_measurement_method '\w scans'
_diffrn_orient_matrix_type 'CrysAlisPro convention (1999,Acta A55,543-557)'
_diffrn_orient_matrix_UB_11 -0.0275772000
_diffrn_orient_matrix_UB_12 -0.0427880000
_diffrn_orient_matrix_UB_13 -0.0622900000
_diffrn_orient_matrix_UB_21 0.0550084000
_diffrn_orient_matrix_UB_22 -0.0306405000
_diffrn_orient_matrix_UB_23 0.0528772000
_diffrn_orient_matrix_UB_31 -0.0431772000
_diffrn_orient_matrix_UB_32 -0.0117001000
_diffrn_orient_matrix_UB_33 0.0893186000
_diffrn_radiation_monochromator mirror
_diffrn_radiation_probe x-ray
_diffrn_radiation_type CuK\a
_diffrn_radiation_wavelength 1.54184
_diffrn_reflns_av_R_equivalents 0.0270
_diffrn_reflns_av_unetI/netI 0.0376
_diffrn_reflns_Laue_measured_fraction_full 0.998
_diffrn_reflns_Laue_measured_fraction_max 0.962
_diffrn_reflns_limit_h_max 21
_diffrn_reflns_limit_h_min -25
_diffrn_reflns_limit_k_max 35
_diffrn_reflns_limit_k_min -35
_diffrn_reflns_limit_l_max 15
_diffrn_reflns_limit_l_min -14
_diffrn_reflns_number 29246
_diffrn_reflns_point_group_measured_fraction_full 0.998
_diffrn_reflns_point_group_measured_fraction_max 0.962
_diffrn_reflns_theta_full 67.684
_diffrn_reflns_theta_max 75.214
_diffrn_reflns_theta_min 3.771
_diffrn_source 'micro-focus sealed X-ray tube'
_diffrn_source_type 'SuperNova (Cu) X-ray Source'
_exptl_absorpt_coefficient_mu 3.520
_exptl_absorpt_correction_T_max 1.00000
_exptl_absorpt_correction_T_min 0.45766
_exptl_absorpt_correction_type multi-scan
_exptl_absorpt_process_details
;
CrysAlisPro 1.171.39.33c (Rigaku Oxford Diffraction, 2017)
Empirical absorption correction using spherical harmonics,
 implemented in SCALE3 ABSPACK scaling algorithm.
;
_exptl_crystal_colour 'clear light green'
_exptl_crystal_density_diffrn 1.344
_exptl_crystal_description cube
_exptl_crystal_F_000 3168
_exptl_crystal_size_max 0.2
_exptl_crystal_size_mid 0.2
_exptl_crystal_size_min 0.1
_refine_diff_density_max 0.821
_refine_diff_density_min -0.611
_refine_diff_density_rms 0.077
_refine_ls_extinction_method none
_refine_ls_goodness_of_fit_ref 1.020
_refine_ls_hydrogen_treatment constr
_refine_ls_matrix_type full
_refine_ls_number_parameters 994
_refine_ls_number_reflns 14867
_refine_ls_number_restraints 167
_refine_ls_restrained_S_all 1.062
_refine_ls_R_factor_all 0.1057
_refine_ls_R_factor_gt 0.0833
_refine_ls_shift/su_max 0.001
_refine_ls_shift/su_mean 0.000
_refine_ls_structure_factor_coef Fsqd
_refine_ls_weighting_details
;
 w=1/[\s^2^(Fo^2^)+(0.1792P)^2^+2.9438P]
 where P=(Fo^2^+2Fc^2^)/3
;
_refine_ls_weighting_scheme calc
_refine_ls_wR_factor_gt 0.2455
_refine_ls_wR_factor_ref 0.2727
_reflns_Friedel_coverage 0.000
_reflns_number_gt 10759
_reflns_number_total 14867
_reflns_threshold_expression 'I > 2\s(I)'
_cod_data_source_file ja8b00103_si_002.cif
_cod_data_source_block 1-250k
_cod_original_formula_sum 'C70 H81.60 Cl4 Fe N10 O15.80'
_cod_database_code 4132009
_shelxl_version_number 2013-2
_chemical_oxdiff_formula 'C H N O Fe Cl'
_shelx_space_group_comment
;
The symmetry employed for this shelxl refinement is uniquely defined
by the following loop, which should always be used as a source of
symmetry information in preference to the above space-group names.
They are only intended as comments.
;
_reflns_odcompleteness_completeness 99.76
_reflns_odcompleteness_iscentric 1
_reflns_odcompleteness_theta 66.97
_olex2_refinement_description
;
1. Fixed Uiso
 At 1.2 times of:
  All C(H) groups, All C(H,H) groups, All N(H) groups, All O(H) groups
 At 1.5 times of:
  All C(H,H,H) groups
2. Shared sites
{Cl2, Cl2A}
3. Restrained distances
 Cl1A-O5A = Cl1A-O6A = Cl1A-O7A = Cl1A-O8A
 1.44 with sigma of 0.01
 O5A-O6A = O5A-O7A = O5A-O8A = O6A-O7A = O6A-O8A = O7A-O8A
 2.35 with sigma of 0.02
4. Rigid bond restraints
 O4, C53
 with sigma for 1-2 distances of 0.001 and sigma for 1-3 distances of 0.001
5. Uiso/Uaniso restraints and constraints
Uanis(O8) \\sim Ueq, Uanis(O7A) \\sim Ueq, Uanis(O6A) \\sim Ueq, Uanis(O8A)
\\sim Ueq, Uanis(C63) \\sim Ueq, Uanis(C64) \\sim Ueq, Uanis(C65) \\sim Ueq,
Uanis(O1W) \\sim Ueq, Uanis(C54) \\sim Ueq, Uanis(C55) \\sim Ueq, Uanis(C56)
\\sim Ueq, Uanis(Cl1A) \\sim Ueq, Uanis(O12) \\sim Ueq: with sigma of 0.01 and
sigma for terminal atoms of 0.02
Uanis(O9) \\sim Ueq, Uanis(O9A) \\sim Ueq, Uanis(O11A) \\sim Ueq: with sigma of
0.01 and sigma for terminal atoms of 0.02
Uanis(C60) \\sim Ueq, Uanis(O14) \\sim Ueq, Uanis(O7) \\sim Ueq, Uanis(O5A)
\\sim Ueq, Uanis(N10) \\sim Ueq, Uanis(O10) \\sim Ueq, Uanis(O11) \\sim Ueq,
Uanis(C60) \\sim Ueq, Uanis(C71) \\sim Ueq, Uanis(O10A) \\sim Ueq, Uanis(O6)
\\sim Ueq: with sigma of 0.005 and sigma for terminal atoms of 0.01
Uanis(Cl2) = Uanis(Cl2A)
6. Others
 Sof(Cl2A)=Sof(O9A)=Sof(O10A)=Sof(O11A)=Sof(O12A)=1-FVAR(1)
 Sof(Cl2)=Sof(O10)=Sof(O11)=Sof(O12)=Sof(O9)=FVAR(1)
 Fixed Sof: Cl1(0.8) O5(0.8) O6(0.8) O7(0.8) O8(0.8) O1W(0.8) Cl1A(0.2)
 O5A(0.2) O6A(0.2) O7A(0.2) O8A(0.2)
7.a Riding coordinates:
 O13(H13A), O14(H14), O15(H15)
7.b Secondary CH2 refined with riding coordinates:
 C29(H29A,H29B), C31(H31A,H31B), C61(H61A,H61B), C63(H63A,H63B), C67(H67A,H67B)
7.c Me refined with riding coordinates:
 C27(H27A,H27B,H27C), C28(H28A,H28B,H28C), C30(H30A,H30B,H30C), C32(H32A,H32B,
 H32C), C59(H59A,H59B,H59C), C60(H60A,H60B,H60C), C62(H62A,H62B,H62C), C64(H64A,
 H64B,H64C), C65(H65A,H65B,H65C), C70(H70A,H70B,H70C), C71(H71A,H71B,H71C)
7.d Aromatic/amide H refined with riding coordinates:
 N7(H7), N8(H8), N9(H9), N10(H10), C2(H2), C3(H3), C4(H4), C6(H6), C9(H9A),
 C10(H10A), C11(H11), C13(H13), C16(H16), C19(H19), C22(H22), C25(H25),
 C34(H34), C35(H35), C36(H36), C38(H38), C41(H41), C42(H42), C43(H43), C44(H44),
  C48(H48), C51(H51), C54(H54), C57(H57)
7.e Idealised Me refined as rotating group:
 C66(H66A,H66B,H66C), C68(H68A,H68B,H68C)
;
_olex2_submission_special_instructions 'No special instructions were received'
_oxdiff_exptl_absorpt_empirical_details
;
Empirical correction (ABSPACK) includes:
- Absorption correction using spherical harmonics
- Frame scaling
;
_oxdiff_exptl_absorpt_empirical_full_max 2.929
_oxdiff_exptl_absorpt_empirical_full_min 0.508

loop_
_space_group_symop_operation_xyz
'x, y, z'
'-x, y+1/2, -z+1/2'
'-x, -y, -z'
'x, -y-1/2, z-1/2'

loop_
_atom_site_label
_atom_site_type_symbol
_atom_site_fract_x
_atom_site_fract_y
_atom_site_fract_z
_atom_site_U_iso_or_equiv
_atom_site_adp_type
_atom_site_occupancy
_atom_site_site_symmetry_order
_atom_site_calc_flag
_atom_site_refinement_flags_posn
_atom_site_refinement_flags_adp
_atom_site_refinement_flags_occupancy
_atom_site_disorder_assembly
_atom_site_disorder_group
Fe1 Fe 0.74788(2) 0.63427(2) 0.51421(4) 0.04467(18) Uani 1 1 d . . . . .
Cl3 Cl 0.31223(16) 0.38085(15) 0.0654(2) 0.1967(14) Uani 1 1 d . . . . .
Cl4 Cl 0.26017(18) 0.30696(11) -0.0670(3) 0.2007(14) Uani 1 1 d . . . . .
N1 N 0.66103(15) 0.68034(12) 0.5145(3) 0.0597(8) Uani 1 1 d . . . . .
N2 N 0.69870(14) 0.62711(11) 0.3648(2) 0.0493(7) Uani 1 1 d . . . . .
N3 N 0.72169(15) 0.59567(12) 0.2947(2) 0.0531(7) Uani 1 1 d . . . . .
N4 N 0.82651(15) 0.68891(11) 0.5235(3) 0.0531(7) Uani 1 1 d . . . . .
N5 N 0.80254(14) 0.62293(11) 0.6585(2) 0.0480(7) Uani 1 1 d . . . . .
N6 N 0.78689(16) 0.58565(11) 0.7193(3) 0.0545(7) Uani 1 1 d . . . . .
N7 N 1.06285(19) 0.69122(12) 0.4728(3) 0.0670(9) Uani 1 1 d . . . . .
H7 H 1.0683 0.7075 0.4167 0.080 Uiso 1 1 calc R . . . .
N8 N 0.88346(19) 0.43392(13) 0.8015(3) 0.0656(9) Uani 1 1 d . . . . .
H8 H 0.8626 0.4074 0.7970 0.079 Uiso 1 1 calc R . . . .
N9 N 0.6167(2) 0.4600(2) 0.1764(4) 0.0999(16) Uani 1 1 d . . . . .
H9 H 0.6433 0.4371 0.1666 0.120 Uiso 1 1 calc R . . . .
N10 N 0.4317(4) 0.6706(3) 0.6274(7) 0.151(3) Uani 1 1 d . U . . .
H10 H 0.4281 0.6821 0.6896 0.181 Uiso 1 1 calc R . . . .
O1 O 0.80160(12) 0.58803(9) 0.4324(2) 0.0530(6) Uani 1 1 d . . . . .
O2 O 0.70114(12) 0.58162(10) 0.5918(2) 0.0590(7) Uani 1 1 d . . . . .
O3 O 0.96475(12) 0.56194(9) 0.62212(19) 0.0499(6) Uani 1 1 d . . . . .
O4 O 0.52920(17) 0.56113(14) 0.4173(4) 0.0940(11) Uani 1 1 d . U . . .
Cl1 Cl 0.47114(10) 0.85353(8) 0.63439(16) 0.0897(5) Uani 0.8 1 d . . P A 1
O5 O 0.4769(5) 0.9011(3) 0.6159(9) 0.183(4) Uani 0.8 1 d . . P A 1
O6 O 0.5276(4) 0.8313(3) 0.6300(7) 0.164(3) Uani 0.8 1 d . U P A 1
O7 O 0.4494(6) 0.8528(4) 0.7386(7) 0.168(3) Uani 0.8 1 d . U P A 1
O8 O 0.4201(6) 0.8413(5) 0.5670(8) 0.189(5) Uani 0.8 1 d . U P A 1
O1W O 0.3983(10) 0.7505(7) 0.7881(16) 0.358(10) Uani 0.8 1 d . U P B 1
Cl1A Cl 0.4414(5) 0.8208(4) 0.6658(8) 0.120(3) Uani 0.2 1 d D U P C 2
O5A O 0.4609(15) 0.7748(6) 0.700(2) 0.138(9) Uani 0.2 1 d D U P C 2
O6A O 0.489(2) 0.8545(12) 0.705(4) 0.37(6) Uani 0.2 1 d D U P C 2
O7A O 0.3785(15) 0.8318(18) 0.700(4) 0.60(9) Uani 0.2 1 d D U P C 2
O8A O 0.439(2) 0.8208(12) 0.5523(11) 0.144(14) Uani 0.2 1 d D U P C 2
Cl2 Cl 0.93004(8) 0.31999(5) 1.11712(11) 0.0897(4) Uani 0.546(13) 1 d . . P D 1
O10 O 0.9284(8) 0.3259(6) 1.0098(10) 0.121(5) Uani 0.546(13) 1 d . U P D 1
O11 O 0.9054(7) 0.3542(4) 1.1717(12) 0.127(4) Uani 0.546(13) 1 d . U P D 1
O12 O 0.8855(8) 0.2793(4) 1.1350(10) 0.146(6) Uani 0.546(13) 1 d . U P D 1
O9 O 0.9917(7) 0.3082(8) 1.1506(11) 0.197(7) Uani 0.546(13) 1 d . U P D 1
Cl2A Cl 0.93004(8) 0.31999(5) 1.11712(11) 0.0897(4) Uani 0.454(13) 1 d . . P D 2
O9A O 0.8696(8) 0.3366(8) 1.0816(18) 0.207(9) Uani 0.454(13) 1 d . U P D 2
O10A O 0.9417(8) 0.2794(3) 1.1625(8) 0.098(4) Uani 0.454(13) 1 d . U P D 2
O11A O 0.9520(12) 0.3569(5) 1.1917(13) 0.161(7) Uani 0.454(13) 1 d . U P D 2
O12A O 0.9584(14) 0.3189(8) 1.0185(18) 0.193(12) Uani 0.454(13) 1 d . . P D 2
O13 O 0.8287(3) 0.34416(17) 0.8536(4) 0.1212(18) Uani 1 1 d . . . . .
H13A H 0.8652 0.3341 0.8817 0.145 Uiso 1 1 d R . . . .
O14 O 0.6696(4) 0.3773(3) 0.0852(6) 0.181(3) Uani 1 1 d . U . . .
H14 H 0.6470 0.3707 0.0278 0.218 Uiso 1 1 d R . . . .
O15 O 0.1223(3) 0.42814(18) 0.1000(4) 0.1298(19) Uani 1 1 d . . . . .
H15 H 0.1491 0.4243 0.1542 0.156 Uiso 1 1 d R . . . .
C1 C 0.6416(2) 0.70530(18) 0.5931(4) 0.0729(13) Uani 1 1 d . . . . .
C2 C 0.5862(2) 0.7348(2) 0.5785(5) 0.0874(16) Uani 1 1 d . . . . .
H2 H 0.5736 0.7531 0.6346 0.105 Uiso 1 1 calc R . . . .
C3 C 0.5512(2) 0.73679(18) 0.4829(5) 0.0813(15) Uani 1 1 d . . . . .
H3 H 0.5155 0.7572 0.4720 0.098 Uiso 1 1 calc R . . . .
C4 C 0.5688(2) 0.70866(17) 0.4030(4) 0.0705(12) Uani 1 1 d . . . . .
H4 H 0.5440 0.7083 0.3378 0.085 Uiso 1 1 calc R . . . .
C5 C 0.62422(18) 0.68060(15) 0.4201(3) 0.0572(9) Uani 1 1 d . . . . .
C6 C 0.64532(19) 0.64944(15) 0.3407(3) 0.0587(10) Uani 1 1 d . . . . .
H6 H 0.6214 0.6457 0.2752 0.070 Uiso 1 1 calc R . . . .
C7 C 0.77603(17) 0.57714(13) 0.3417(3) 0.0469(7) Uani 1 1 d . . . . .
C8 C 0.80838(17) 0.53997(12) 0.2838(3) 0.0459(7) Uani 1 1 d . . . . .
C9 C 0.8084(2) 0.48779(18) 0.1353(4) 0.0745(13) Uani 1 1 d . . . . .
H9A H 0.7892 0.4776 0.0699 0.089 Uiso 1 1 calc R . . . .
C10 C 0.8642(2) 0.46650(16) 0.1796(3) 0.0683(12) Uani 1 1 d . . . . .
H10A H 0.8827 0.4414 0.1449 0.082 Uiso 1 1 calc R . . . .
C11 C 0.8930(2) 0.48221(14) 0.2757(3) 0.0555(9) Uani 1 1 d . . . . .
H11 H 0.9309 0.4675 0.3058 0.067 Uiso 1 1 calc R . . . .
C12 C 0.86667(17) 0.51905(12) 0.3276(3) 0.0442(7) Uani 1 1 d . . . . .
C13 C 0.7809(2) 0.52381(15) 0.1866(3) 0.0617(10) Uani 1 1 d . . . . .
H13 H 0.7427 0.5380 0.1558 0.074 Uiso 1 1 calc R . . . .
C14 C 0.90061(16) 0.53427(12) 0.4299(3) 0.0426(7) Uani 1 1 d . . . . .
C15 C 0.94235(16) 0.57351(12) 0.4355(3) 0.0431(7) Uani 1 1 d . . . . .
C16 C 0.95319(19) 0.60336(13) 0.3501(3) 0.0513(8) Uani 1 1 d . . . . .
H16 H 0.9329 0.5961 0.2834 0.062 Uiso 1 1 calc R . . . .
C17 C 0.9918(2) 0.64221(13) 0.3602(3) 0.0538(9) Uani 1 1 d . . . . .
C18 C 1.02405(19) 0.65323(13) 0.4619(3) 0.0536(8) Uani 1 1 d . . . . .
C19 C 1.01464(18) 0.62472(13) 0.5473(3) 0.0524(8) Uani 1 1 d . . . . .
H19 H 1.0358 0.6314 0.6137 0.063 Uiso 1 1 calc R . . . .
C20 C 0.97389(17) 0.58655(12) 0.5336(3) 0.0453(7) Uani 1 1 d . . . . .
C21 C 0.92768(17) 0.52242(13) 0.6175(3) 0.0470(8) Uani 1 1 d . . . . .
C22 C 0.92397(19) 0.49928(14) 0.7105(3) 0.0541(9) Uani 1 1 d . . . . .
H22 H 0.9456 0.5110 0.7728 0.065 Uiso 1 1 calc R . . . .
C23 C 0.88768(19) 0.45809(14) 0.7119(3) 0.0524(8) Uani 1 1 d . . . . .
C24 C 0.85283(19) 0.44171(13) 0.6164(3) 0.0513(8) Uani 1 1 d . . . . .
C25 C 0.85692(18) 0.46639(13) 0.5261(3) 0.0499(8) Uani 1 1 d . . . . .
H25 H 0.8332 0.4558 0.4646 0.060 Uiso 1 1 calc R . . . .
C26 C 0.89542(16) 0.50749(12) 0.5206(3) 0.0433(7) Uani 1 1 d . . . . .
C27 C 0.8111(2) 0.39856(15) 0.6200(4) 0.0676(11) Uani 1 1 d . . . . .
H27A H 0.7920 0.3914 0.5498 0.101 Uiso 1 1 calc R . . . .
H27B H 0.7767 0.4040 0.6659 0.101 Uiso 1 1 calc R . . . .
H27C H 0.8378 0.3725 0.6465 0.101 Uiso 1 1 calc R . . . .
C28 C 1.0002(3) 0.67312(17) 0.2681(4) 0.0788(14) Uani 1 1 d . . . . .
H28A H 0.9765 0.6601 0.2060 0.118 Uiso 1 1 calc R . . . .
H28B H 1.0462 0.6752 0.2569 0.118 Uiso 1 1 calc R . . . .
H28C H 0.9835 0.7041 0.2816 0.118 Uiso 1 1 calc R . . . .
C29 C 0.9111(3) 0.44845(18) 0.9062(3) 0.0726(12) Uani 1 1 d . . . . .
H29A H 0.9052 0.4823 0.9137 0.087 Uiso 1 1 calc R . . . .
H29B H 0.8872 0.4329 0.9596 0.087 Uiso 1 1 calc R . . . .
C30 C 0.9806(3) 0.4372(2) 0.9253(4) 0.0909(16) Uani 1 1 d . . . . .
H30A H 0.9964 0.4474 0.9954 0.136 Uiso 1 1 calc R . . . .
H30B H 1.0048 0.4532 0.8739 0.136 Uiso 1 1 calc R . . . .
H30C H 0.9867 0.4037 0.9193 0.136 Uiso 1 1 calc R . . . .
C31 C 1.0965(2) 0.70708(17) 0.5719(4) 0.0728(12) Uani 1 1 d . . . . .
H31A H 1.0671 0.7032 0.6278 0.087 Uiso 1 1 calc R . . . .
H31B H 1.1059 0.7405 0.5662 0.087 Uiso 1 1 calc R . . . .
C32 C 1.1583(3) 0.6820(2) 0.6025(6) 0.1000(19) Uani 1 1 d . . . . .
H32A H 1.1764 0.6932 0.6705 0.150 Uiso 1 1 calc R . . . .
H32B H 1.1891 0.6878 0.5505 0.150 Uiso 1 1 calc R . . . .
H32C H 1.1498 0.6487 0.6065 0.150 Uiso 1 1 calc R . . . .
C33 C 0.8402(2) 0.72088(15) 0.4514(4) 0.0659(11) Uani 1 1 d . . . . .
C34 C 0.8937(2) 0.75116(16) 0.4694(4) 0.0693(11) Uani 1 1 d . . . . .
H34 H 0.9024 0.7736 0.4186 0.083 Uiso 1 1 calc R . . . .
C35 C 0.9326(2) 0.74818(15) 0.5597(4) 0.0661(11) Uani 1 1 d . . . . .
H35 H 0.9680 0.7688 0.5719 0.079 Uiso 1 1 calc R . . . .
C36 C 0.9206(2) 0.71519(15) 0.6338(4) 0.0610(10) Uani 1 1 d . . . . .
H36 H 0.9473 0.7127 0.6970 0.073 Uiso 1 1 calc R . . . .
C37 C 0.86713(17) 0.68535(13) 0.6121(3) 0.0511(8) Uani 1 1 d . . . . .
C38 C 0.85332(18) 0.64819(14) 0.6847(3) 0.0536(9) Uani 1 1 d . . . . .
H38 H 0.8798 0.6429 0.7472 0.064 Uiso 1 1 calc R . . . .
C39 C 0.73260(18) 0.56618(13) 0.6736(3) 0.0507(8) Uani 1 1 d . . . . .
C40 C 0.70805(19) 0.52313(14) 0.7214(3) 0.0553(9) Uani 1 1 d . . . . .
C41 C 0.7429(2) 0.50039(16) 0.8046(3) 0.0651(11) Uani 1 1 d . . . . .
H41 H 0.7820 0.5138 0.8339 0.078 Uiso 1 1 calc R . . . .
C42 C 0.7220(3) 0.45873(18) 0.8455(4) 0.0758(13) Uani 1 1 d . . . . .
H42 H 0.7468 0.4438 0.9011 0.091 Uiso 1 1 calc R . . . .
C43 C 0.6635(3) 0.43930(18) 0.8029(4) 0.0785(14) Uani 1 1 d . . . . .
H43 H 0.6485 0.4110 0.8298 0.094 Uiso 1 1 calc R . . . .
C44 C 0.6274(2) 0.46147(18) 0.7210(4) 0.0743(13) Uani 1 1 d . . . . .
H44 H 0.5877 0.4483 0.6937 0.089 Uiso 1 1 calc R . . . .
C45 C 0.6491(2) 0.50326(15) 0.6779(4) 0.0599(10) Uani 1 1 d . . . . .
C46 C 0.60793(19) 0.52456(15) 0.5886(4) 0.0631(11) Uani 1 1 d . . . . .
C47 C 0.61134(19) 0.50710(15) 0.4871(4) 0.0641(11) Uani 1 1 d . . . . .
C48 C 0.6546(2) 0.47163(15) 0.4592(4) 0.0627(10) Uani 1 1 d . . . . .
H48 H 0.6828 0.4580 0.5125 0.075 Uiso 1 1 calc R . . . .
C49 C 0.6572(2) 0.45629(17) 0.3588(4) 0.0696(12) Uani 1 1 d . . . . .
C50 C 0.6148(2) 0.4766(2) 0.2757(4) 0.0789(14) Uani 1 1 d . . . . .
C51 C 0.5729(3) 0.5121(2) 0.2991(5) 0.0862(17) Uani 1 1 d . . . . .
H51 H 0.5455 0.5261 0.2453 0.103 Uiso 1 1 calc R . . . .
C52 C 0.5712(2) 0.52704(17) 0.4011(5) 0.0767(14) Uani 1 1 d . . . . .
C53 C 0.5247(2) 0.57819(18) 0.5119(6) 0.0861(14) Uani 1 1 d . U . . .
C54 C 0.4808(3) 0.6140(2) 0.5212(8) 0.109(2) Uani 1 1 d . U . . .
H54 H 0.4551 0.6248 0.4618 0.131 Uiso 1 1 calc R . . . .
C55 C 0.4749(3) 0.6333(3) 0.6156(9) 0.115(2) Uani 1 1 d . U . . .
C56 C 0.5106(3) 0.6188(3) 0.7116(8) 0.114(2) Uani 1 1 d . U . . .
C57 C 0.5547(3) 0.5816(2) 0.7015(6) 0.104(2) Uani 1 1 d . . . . .
H57 H 0.5795 0.5708 0.7618 0.125 Uiso 1 1 calc R . . . .
C58 C 0.5630(2) 0.55988(18) 0.6036(5) 0.0800(15) Uani 1 1 d . . . . .
C59 C 0.7044(3) 0.4185(2) 0.3323(4) 0.0860(15) Uani 1 1 d . . . . .
H59A H 0.7295 0.4083 0.3959 0.129 Uiso 1 1 calc R . . . .
H59B H 0.7337 0.4307 0.2833 0.129 Uiso 1 1 calc R . . . .
H59C H 0.6803 0.3922 0.3006 0.129 Uiso 1 1 calc R . . . .
C60 C 0.5061(4) 0.6402(3) 0.8144(8) 0.151(3) Uani 1 1 d . U . . .
H60A H 0.5348 0.6239 0.8664 0.226 Uiso 1 1 calc R . . . .
H60B H 0.4615 0.6381 0.8334 0.226 Uiso 1 1 calc R . . . .
H60C H 0.5189 0.6728 0.8117 0.226 Uiso 1 1 calc R . . . .
C61 C 0.5773(3) 0.4780(4) 0.0850(5) 0.129(3) Uani 1 1 d . . . . .
H61A H 0.5341 0.4863 0.1062 0.155 Uiso 1 1 calc R . . . .
H61B H 0.5714 0.4530 0.0325 0.155 Uiso 1 1 calc R . . . .
C62 C 0.6055(3) 0.5191(3) 0.0363(6) 0.126(3) Uani 1 1 d . . . . .
H62A H 0.5766 0.5292 -0.0233 0.189 Uiso 1 1 calc R . . . .
H62B H 0.6477 0.5109 0.0127 0.189 Uiso 1 1 calc R . . . .
H62C H 0.6109 0.5442 0.0874 0.189 Uiso 1 1 calc R . . . .
C63 C 0.3928(6) 0.6905(5) 0.5373(12) 0.197(5) Uani 1 1 d . U . . .
H63A H 0.3814 0.7222 0.5585 0.237 Uiso 1 1 calc R . . . .
H63B H 0.4229 0.6943 0.4823 0.237 Uiso 1 1 calc R . . . .
C64 C 0.3357(10) 0.6719(8) 0.4869(18) 0.340(11) Uani 1 1 d . U . . .
H64A H 0.3160 0.6946 0.4375 0.510 Uiso 1 1 calc R . . . .
H64B H 0.3054 0.6644 0.5387 0.510 Uiso 1 1 calc R . . . .
H64C H 0.3460 0.6436 0.4496 0.510 Uiso 1 1 calc R . . . .
C65 C 0.7274(6) 0.3557(5) 0.0868(9) 0.182(5) Uani 1 1 d . U . . .
H65A H 0.7231 0.3276 0.0443 0.273 Uiso 1 1 calc R . . . .
H65B H 0.7421 0.3474 0.1586 0.273 Uiso 1 1 calc R . . . .
H65C H 0.7590 0.3764 0.0587 0.273 Uiso 1 1 calc R . . . .
C66 C 0.7864(5) 0.3096(3) 0.8213(8) 0.160(4) Uani 1 1 d . . . . .
H66A H 0.7849 0.2865 0.8766 0.239 Uiso 1 1 calc GR . . . .
H66B H 0.8008 0.2949 0.7588 0.239 Uiso 1 1 calc GR . . . .
H66C H 0.7432 0.3228 0.8054 0.239 Uiso 1 1 calc GR . . . .
C67 C 0.3143(5) 0.3527(3) -0.0501(7) 0.135(3) Uani 1 1 d . . . . .
H67A H 0.3585 0.3407 -0.0555 0.162 Uiso 1 1 calc R . . . .
H67B H 0.3049 0.3752 -0.1072 0.162 Uiso 1 1 calc R . . . .
C68 C 0.1308(5) 0.3935(3) 0.0267(7) 0.135(3) Uani 1 1 d . . . . .
H68A H 0.1149 0.4045 -0.0426 0.203 Uiso 1 1 calc GR . . . .
H68B H 0.1066 0.3658 0.0440 0.203 Uiso 1 1 calc GR . . . .
H68C H 0.1768 0.3859 0.0273 0.203 Uiso 1 1 calc GR . . . .
C70 C 0.6796(3) 0.7005(3) 0.6987(5) 0.104(2) Uani 1 1 d . . . . .
H70A H 0.7161 0.6794 0.6927 0.156 Uiso 1 1 calc R . . . .
H70B H 0.6514 0.6881 0.7492 0.156 Uiso 1 1 calc R . . . .
H70C H 0.6959 0.7309 0.7221 0.156 Uiso 1 1 calc R . . . .
C71 C 0.7959(3) 0.7223(2) 0.3534(5) 0.106(2) Uani 1 1 d . U . . .
H71A H 0.7621 0.6989 0.3568 0.159 Uiso 1 1 calc R . . . .
H71B H 0.8207 0.7160 0.2936 0.159 Uiso 1 1 calc R . . . .
H71C H 0.7761 0.7531 0.3457 0.159 Uiso 1 1 calc R . . . .

loop_
_atom_site_aniso_label
_atom_site_aniso_U_11
_atom_site_aniso_U_22
_atom_site_aniso_U_33
_atom_site_aniso_U_23
_atom_site_aniso_U_13
_atom_site_aniso_U_12
Fe1 0.0366(3) 0.0469(3) 0.0489(3) -0.0072(2) -0.0064(2) 0.0006(2)
Cl3 0.170(3) 0.290(4) 0.130(2) -0.057(2) 0.0113(17) -0.051(3)
Cl4 0.227(3) 0.130(2) 0.245(4) -0.039(2) 0.022(3) -0.017(2)
N1 0.0441(16) 0.0598(19) 0.074(2) -0.0165(16) -0.0046(15) 0.0084(14)
N2 0.0420(15) 0.0506(16) 0.0532(17) -0.0042(13) -0.0076(12) 0.0072(12)
N3 0.0484(16) 0.0599(18) 0.0485(17) -0.0090(14) -0.0114(13) 0.0133(14)
N4 0.0458(16) 0.0468(16) 0.065(2) 0.0002(14) -0.0051(14) -0.0051(13)
N5 0.0414(15) 0.0518(16) 0.0498(16) -0.0064(13) -0.0028(12) -0.0065(12)
N6 0.0560(18) 0.0545(18) 0.0515(17) -0.0009(14) -0.0047(14) -0.0135(14)
N7 0.076(2) 0.0551(19) 0.068(2) 0.0033(16) -0.0033(18) -0.0127(17)
N8 0.083(2) 0.064(2) 0.0479(18) 0.0105(15) -0.0073(16) -0.0143(18)
N9 0.081(3) 0.144(5) 0.069(3) 0.003(3) -0.027(2) -0.017(3)
N10 0.128(4) 0.138(4) 0.186(5) -0.020(4) 0.008(4) 0.009(4)
O1 0.0456(13) 0.0622(15) 0.0482(14) -0.0150(11) -0.0124(10) 0.0129(11)
O2 0.0447(14) 0.0643(16) 0.0654(17) 0.0031(13) -0.0108(12) -0.0134(12)
O3 0.0562(14) 0.0492(13) 0.0420(12) 0.0029(10) -0.0097(10) -0.0057(11)
O4 0.0524(18) 0.085(3) 0.141(3) 0.015(2) -0.016(2) -0.0008(17)
Cl1 0.0854(11) 0.0939(12) 0.0866(11) -0.0025(9) -0.0124(9) 0.0336(10)
O5 0.174(8) 0.116(6) 0.265(11) 0.013(6) 0.056(7) 0.036(5)
O6 0.141(5) 0.177(6) 0.168(6) -0.041(5) -0.022(4) 0.090(5)
O7 0.194(7) 0.178(6) 0.131(5) 0.006(5) 0.010(5) 0.078(6)
O8 0.174(9) 0.223(11) 0.155(8) -0.013(7) -0.071(7) 0.011(8)
O1W 0.398(17) 0.290(14) 0.378(17) -0.026(13) -0.021(15) -0.002(14)
Cl1A 0.127(6) 0.111(6) 0.115(6) -0.025(5) -0.024(5) 0.032(5)
O5A 0.134(12) 0.136(12) 0.141(12) -0.021(9) -0.012(9) 0.027(9)
O6A 0.35(6) 0.39(6) 0.37(6) 0.01(2) 0.03(2) 0.00(2)
O7A 0.59(9) 0.60(9) 0.60(9) 0.00(2) 0.04(2) 0.00(2)
O8A 0.130(19) 0.14(2) 0.16(2) -0.022(16) 0.034(16) -0.016(15)
Cl2 0.1216(11) 0.0714(7) 0.0732(8) -0.0027(6) -0.0098(7) 0.0375(7)
O10 0.147(8) 0.135(8) 0.075(6) 0.032(6) -0.021(6) -0.006(6)
O11 0.143(8) 0.082(5) 0.160(8) -0.034(5) 0.026(7) 0.032(5)
O12 0.201(12) 0.103(7) 0.146(9) -0.025(6) 0.085(9) -0.043(8)
O9 0.137(10) 0.309(17) 0.140(10) 0.003(10) -0.023(7) 0.098(11)
Cl2A 0.1216(11) 0.0714(7) 0.0732(8) -0.0027(6) -0.0098(7) 0.0375(7)
O9A 0.128(11) 0.260(17) 0.223(16) 0.007(13) -0.041(11) 0.076(11)
O10A 0.151(9) 0.055(4) 0.085(5) 0.010(4) -0.004(6) 0.018(5)
O11A 0.231(16) 0.108(9) 0.133(10) -0.031(7) -0.058(11) 0.003(11)
O12A 0.29(3) 0.143(13) 0.17(2) -0.034(13) 0.13(2) 0.046(17)
O13 0.131(4) 0.108(3) 0.117(4) 0.053(3) -0.036(3) -0.038(3)
O14 0.157(5) 0.243(7) 0.136(5) -0.073(5) -0.037(4) 0.034(5)
O15 0.155(5) 0.110(3) 0.114(4) -0.011(3) -0.053(3) 0.014(3)
C1 0.055(2) 0.077(3) 0.085(3) -0.029(2) -0.003(2) 0.008(2)
C2 0.066(3) 0.084(3) 0.113(4) -0.037(3) 0.006(3) 0.022(3)
C3 0.057(3) 0.070(3) 0.115(4) -0.013(3) -0.002(3) 0.023(2)
C4 0.052(2) 0.066(3) 0.091(3) -0.006(2) -0.008(2) 0.0135(19)
C5 0.0392(18) 0.060(2) 0.070(2) -0.0071(18) -0.0085(16) 0.0076(16)
C6 0.0448(19) 0.065(2) 0.063(2) -0.0045(19) -0.0143(17) 0.0116(17)
C7 0.0422(17) 0.0518(19) 0.0449(18) -0.0011(14) -0.0063(13) 0.0021(14)
C8 0.0459(18) 0.0493(18) 0.0411(17) -0.0053(14) -0.0048(13) 0.0055(14)
C9 0.084(3) 0.083(3) 0.053(2) -0.023(2) -0.016(2) 0.015(2)
C10 0.089(3) 0.065(2) 0.048(2) -0.0174(19) -0.008(2) 0.022(2)
C11 0.060(2) 0.057(2) 0.048(2) -0.0058(16) -0.0033(16) 0.0144(17)
C12 0.0490(18) 0.0459(17) 0.0364(16) -0.0008(13) -0.0037(13) 0.0035(14)
C13 0.064(2) 0.069(2) 0.048(2) -0.0133(18) -0.0187(17) 0.0147(19)
C14 0.0432(17) 0.0436(16) 0.0396(17) -0.0020(13) -0.0040(13) 0.0090(13)
C15 0.0439(17) 0.0413(16) 0.0428(17) -0.0008(13) -0.0042(13) 0.0063(13)
C16 0.058(2) 0.0510(19) 0.0429(18) 0.0005(15) -0.0041(15) 0.0048(16)
C17 0.062(2) 0.0457(18) 0.053(2) 0.0037(15) 0.0008(17) 0.0035(16)
C18 0.055(2) 0.0442(18) 0.060(2) 0.0005(16) -0.0017(17) 0.0022(15)
C19 0.051(2) 0.0494(19) 0.054(2) -0.0006(16) -0.0109(16) 0.0003(15)
C20 0.0462(17) 0.0408(16) 0.0473(18) 0.0015(13) -0.0057(14) 0.0054(13)
C21 0.0473(18) 0.0483(18) 0.0434(18) -0.0004(14) -0.0070(14) 0.0042(14)
C22 0.058(2) 0.059(2) 0.0426(19) 0.0035(16) -0.0094(15) -0.0033(17)
C23 0.056(2) 0.053(2) 0.0464(19) 0.0041(15) -0.0068(15) 0.0016(16)
C24 0.057(2) 0.0494(19) 0.0464(19) -0.0005(15) -0.0042(15) 0.0000(16)
C25 0.055(2) 0.0515(19) 0.0412(18) -0.0036(14) -0.0062(15) -0.0007(16)
C26 0.0442(17) 0.0439(17) 0.0402(17) -0.0020(13) -0.0057(13) 0.0039(13)
C27 0.083(3) 0.057(2) 0.060(2) 0.0071(19) -0.009(2) -0.020(2)
C28 0.114(4) 0.060(3) 0.061(3) 0.012(2) -0.002(3) -0.015(3)
C29 0.095(3) 0.073(3) 0.049(2) 0.007(2) -0.001(2) -0.006(2)
C30 0.104(4) 0.093(4) 0.071(3) 0.007(3) -0.021(3) 0.005(3)
C31 0.077(3) 0.060(2) 0.079(3) -0.001(2) -0.009(2) -0.015(2)
C32 0.075(3) 0.114(5) 0.109(5) -0.016(4) -0.006(3) -0.002(3)
C33 0.061(2) 0.057(2) 0.077(3) 0.007(2) -0.007(2) -0.0069(19)
C34 0.068(3) 0.056(2) 0.084(3) 0.006(2) 0.003(2) -0.011(2)
C35 0.060(2) 0.057(2) 0.081(3) -0.012(2) 0.006(2) -0.0186(19)
C36 0.051(2) 0.061(2) 0.069(3) -0.0114(19) -0.0026(18) -0.0145(18)
C37 0.0417(17) 0.0511(19) 0.059(2) -0.0082(16) -0.0018(15) -0.0050(15)
C38 0.0458(19) 0.057(2) 0.055(2) -0.0043(16) -0.0110(15) -0.0095(16)
C39 0.0464(18) 0.053(2) 0.052(2) -0.0101(16) 0.0022(15) -0.0065(15)
C40 0.055(2) 0.056(2) 0.055(2) -0.0086(17) 0.0064(16) -0.0130(17)
C41 0.071(3) 0.068(3) 0.055(2) 0.0000(19) -0.0015(19) -0.021(2)
C42 0.091(3) 0.076(3) 0.060(3) 0.005(2) 0.002(2) -0.023(3)
C43 0.089(3) 0.072(3) 0.076(3) 0.008(2) 0.011(3) -0.029(3)
C44 0.066(3) 0.073(3) 0.085(3) -0.006(2) 0.009(2) -0.026(2)
C45 0.051(2) 0.061(2) 0.068(3) -0.0097(19) 0.0077(18) -0.0129(17)
C46 0.0426(19) 0.056(2) 0.089(3) -0.002(2) -0.0029(19) -0.0155(17)
C47 0.046(2) 0.058(2) 0.085(3) 0.003(2) -0.0135(19) -0.0123(17)
C48 0.058(2) 0.056(2) 0.070(3) 0.0020(19) -0.0137(19) -0.0064(18)
C49 0.067(3) 0.073(3) 0.066(3) 0.004(2) -0.016(2) -0.019(2)
C50 0.056(3) 0.101(4) 0.076(3) 0.012(3) -0.016(2) -0.019(3)
C51 0.063(3) 0.110(4) 0.080(4) 0.025(3) -0.027(2) -0.022(3)
C52 0.041(2) 0.068(3) 0.117(4) 0.017(3) -0.016(2) -0.0112(19)
C53 0.0355(19) 0.065(3) 0.156(4) 0.005(3) -0.006(3) -0.0071(19)
C54 0.064(3) 0.083(4) 0.178(6) -0.001(4) 0.002(4) -0.006(3)
C55 0.060(3) 0.104(5) 0.180(7) -0.014(5) 0.004(4) -0.006(3)
C56 0.081(4) 0.102(4) 0.163(6) -0.048(4) 0.032(4) -0.020(3)
C57 0.062(3) 0.089(4) 0.164(6) -0.039(4) 0.029(3) -0.022(3)
C58 0.046(2) 0.066(3) 0.128(5) -0.014(3) 0.013(3) -0.015(2)
C59 0.101(4) 0.086(4) 0.068(3) -0.014(3) -0.010(3) 0.000(3)
C60 0.116(5) 0.152(6) 0.189(7) -0.063(6) 0.043(5) -0.005(5)
C61 0.087(4) 0.215(9) 0.080(4) 0.020(5) -0.034(3) -0.024(5)
C62 0.093(5) 0.172(8) 0.106(5) 0.039(5) -0.020(4) 0.004(5)
C63 0.154(7) 0.185(8) 0.249(9) -0.029(7) -0.009(7) 0.058(7)
C64 0.230(14) 0.381(19) 0.40(2) 0.061(16) -0.016(15) -0.053(15)
C65 0.150(8) 0.249(12) 0.148(8) -0.027(8) 0.017(7) 0.042(8)
C66 0.201(10) 0.123(7) 0.145(7) 0.050(6) -0.041(7) -0.067(7)
C67 0.137(7) 0.150(7) 0.118(6) 0.003(5) 0.017(5) 0.005(6)
C68 0.148(7) 0.125(6) 0.125(6) -0.021(5) -0.032(5) -0.002(5)
C70 0.089(4) 0.132(5) 0.087(4) -0.052(4) -0.013(3) 0.027(4)
C71 0.105(4) 0.113(4) 0.094(4) 0.048(3) -0.030(3) -0.034(3)

loop_
_atom_type_symbol
_atom_type_description
_atom_type_scat_dispersion_real
_atom_type_scat_dispersion_imag
_atom_type_scat_source
C C 0.0181 0.0091 'International Tables Vol C Tables 4.2.6.8 and 6.1.1.4'
H H 0.0000 0.0000 'International Tables Vol C Tables 4.2.6.8 and 6.1.1.4'
N N 0.0311 0.0180 'International Tables Vol C Tables 4.2.6.8 and 6.1.1.4'
O O 0.0492 0.0322 'International Tables Vol C Tables 4.2.6.8 and 6.1.1.4'
Cl Cl 0.3639 0.7018 'International Tables Vol C Tables 4.2.6.8 and 6.1.1.4'
Fe Fe -1.1336 3.1974 'International Tables Vol C Tables 4.2.6.8 and 6.1.1.4'

loop_
_geom_angle_atom_site_label_1
_geom_angle_atom_site_label_2
_geom_angle_atom_site_label_3
_geom_angle
N1 Fe1 N4 99.42(13)
N2 Fe1 N1 74.46(12)
N2 Fe1 N4 114.02(13)
N2 Fe1 N5 165.05(13)
N5 Fe1 N1 117.49(13)
N5 Fe1 N4 74.39(12)
O1 Fe1 N1 147.83(12)
O1 Fe1 N2 73.38(10)
O1 Fe1 N4 93.35(12)
O1 Fe1 N5 94.33(11)
O1 Fe1 O2 93.82(13)
O2 Fe1 N1 91.39(13)
O2 Fe1 N2 99.00(12)
O2 Fe1 N4 146.89(12)
O2 Fe1 N5 72.86(11)
C1 N1 Fe1 128.1(3)
C1 N1 C5 119.1(4)
C5 N1 Fe1 112.8(2)
N3 N2 Fe1 119.3(2)
C6 N2 Fe1 120.5(3)
C6 N2 N3 120.0(3)
C7 N3 N2 106.6(3)
C33 N4 Fe1 129.0(3)
C33 N4 C37 118.3(3)
C37 N4 Fe1 112.6(2)
N6 N5 Fe1 118.8(2)
C38 N5 Fe1 120.2(3)
C38 N5 N6 120.7(3)
C39 N6 N5 107.7(3)
C18 N7 H7 117.6
C18 N7 C31 124.9(4)
C31 N7 H7 117.6
C23 N8 H8 117.2
C23 N8 C29 125.6(4)
C29 N8 H8 117.2
C50 N9 H9 117.7
C50 N9 C61 124.6(6)
C61 N9 H9 117.7
C55 N10 H10 119.3
C55 N10 C63 121.4(9)
C63 N10 H10 119.3
C7 O1 Fe1 114.9(2)
C39 O2 Fe1 115.0(2)
C20 O3 C21 120.7(3)
C53 O4 C52 120.8(5)
O5 Cl1 O7 102.1(6)
O6 Cl1 O5 111.9(6)
O6 Cl1 O7 111.9(5)
O6 Cl1 O8 119.1(7)
O8 Cl1 O5 102.7(7)
O8 Cl1 O7 107.5(8)
O5A Cl1A O6A 109.9(14)
O5A Cl1A O7A 110.1(14)
O5A Cl1A O8A 107.1(12)
O6A Cl1A O8A 108.4(14)
O7A Cl1A O6A 111.1(14)
O7A Cl1A O8A 110.1(14)
O10 Cl2 O12 106.3(9)
O11 Cl2 O10 117.0(9)
O11 Cl2 O12 103.0(7)
O11 Cl2 O9 114.1(10)
O9 Cl2 O10 106.9(9)
O9 Cl2 O12 109.0(11)
C66 O13 H13A 113.7
C65 O14 H14 109.1
C68 O15 H15 110.3
N1 C1 C2 120.9(5)
N1 C1 C70 117.6(4)
C2 C1 C70 121.6(5)
C1 C2 H2 120.0
C3 C2 C1 120.0(5)
C3 C2 H2 120.0
C2 C3 H3 120.4
C2 C3 C4 119.3(4)
C4 C3 H3 120.4
C3 C4 H4 120.5
C3 C4 C5 118.9(5)
C5 C4 H4 120.5
N1 C5 C4 121.7(4)
N1 C5 C6 116.0(3)
C4 C5 C6 122.3(4)
N2 C6 C5 116.1(4)
N2 C6 H6 122.0
C5 C6 H6 122.0
N3 C7 C8 117.0(3)
O1 C7 N3 125.5(3)
O1 C7 C8 117.5(3)
C12 C8 C7 120.4(3)
C13 C8 C7 121.0(3)
C13 C8 C12 118.6(3)
C10 C9 H9A 120.0
C13 C9 H9A 120.0
C13 C9 C10 120.0(4)
C9 C10 H10A 120.1
C9 C10 C11 119.8(4)
C11 C10 H10A 120.1
C10 C11 H11 119.5
C12 C11 C10 121.0(4)
C12 C11 H11 119.5
C8 C12 C14 122.9(3)
C11 C12 C8 119.1(3)
C11 C12 C14 118.0(3)
C8 C13 H13 119.3
C9 C13 C8 121.4(4)
C9 C13 H13 119.3
C15 C14 C12 120.9(3)
C26 C14 C12 120.1(3)
C26 C14 C15 118.8(3)
C14 C15 C16 125.0(3)
C14 C15 C20 119.1(3)
C20 C15 C16 115.7(3)
C15 C16 H16 118.5
C17 C16 C15 123.1(3)
C17 C16 H16 118.5
C16 C17 C18 118.8(4)
C16 C17 C28 120.9(4)
C18 C17 C28 120.3(4)
N7 C18 C17 119.5(4)
N7 C18 C19 120.8(4)
C19 C18 C17 119.7(3)
C18 C19 H19 120.4
C20 C19 C18 119.3(4)
C20 C19 H19 120.4
O3 C20 C15 121.1(3)
O3 C20 C19 115.5(3)
C19 C20 C15 123.4(3)
O3 C21 C22 115.8(3)
O3 C21 C26 120.4(3)
C22 C21 C26 123.8(3)
C21 C22 H22 120.4
C21 C22 C23 119.3(3)
C23 C22 H22 120.4
N8 C23 C22 121.1(4)
N8 C23 C24 119.4(4)
C22 C23 C24 119.5(3)
C23 C24 C27 119.0(3)
C25 C24 C23 119.2(3)
C25 C24 C27 121.8(3)
C24 C25 H25 118.5
C24 C25 C26 123.0(3)
C26 C25 H25 118.5
C14 C26 C21 119.6(3)
C14 C26 C25 125.1(3)
C21 C26 C25 115.2(3)
C24 C27 H27A 109.5
C24 C27 H27B 109.5
C24 C27 H27C 109.5
H27A C27 H27B 109.5
H27A C27 H27C 109.5
H27B C27 H27C 109.5
C17 C28 H28A 109.5
C17 C28 H28B 109.5
C17 C28 H28C 109.5
H28A C28 H28B 109.5
H28A C28 H28C 109.5
H28B C28 H28C 109.5
N8 C29 H29A 109.0
N8 C29 H29B 109.0
H29A C29 H29B 107.8
C30 C29 N8 112.8(4)
C30 C29 H29A 109.0
C30 C29 H29B 109.0
C29 C30 H30A 109.5
C29 C30 H30B 109.5
C29 C30 H30C 109.5
H30A C30 H30B 109.5
H30A C30 H30C 109.5
H30B C30 H30C 109.5
N7 C31 H31A 108.7
N7 C31 H31B 108.7
N7 C31 C32 114.3(5)
H31A C31 H31B 107.6
C32 C31 H31A 108.7
C32 C31 H31B 108.7
C31 C32 H32A 109.5
C31 C32 H32B 109.5
C31 C32 H32C 109.5
H32A C32 H32B 109.5
H32A C32 H32C 109.5
H32B C32 H32C 109.5
N4 C33 C34 120.9(4)
N4 C33 C71 116.6(4)
C34 C33 C71 122.5(4)
C33 C34 H34 120.0
C35 C34 C33 120.1(4)
C35 C34 H34 120.0
C34 C35 H35 119.9
C34 C35 C36 120.3(4)
C36 C35 H35 119.9
C35 C36 H36 121.2
C35 C36 C37 117.7(4)
C37 C36 H36 121.2
N4 C37 C36 122.7(4)
N4 C37 C38 116.7(3)
C36 C37 C38 120.7(4)
N5 C38 C37 116.1(3)
N5 C38 H38 121.9
C37 C38 H38 121.9
N6 C39 C40 117.9(4)
O2 C39 N6 124.6(4)
O2 C39 C40 117.6(3)
C41 C40 C39 122.1(4)
C41 C40 C45 118.9(4)
C45 C40 C39 118.9(4)
C40 C41 H41 118.9
C42 C41 C40 122.3(4)
C42 C41 H41 118.9
C41 C42 H42 120.7
C41 C42 C43 118.7(5)
C43 C42 H42 120.7
C42 C43 H43 119.9
C44 C43 C42 120.2(4)
C44 C43 H43 119.9
C43 C44 H44 119.4
C43 C44 C45 121.2(4)
C45 C44 H44 119.4
C40 C45 C46 123.4(4)
C44 C45 C40 118.6(4)
C44 C45 C46 117.9(4)
C47 C46 C45 119.6(4)
C58 C46 C45 122.1(5)
C58 C46 C47 118.2(5)
C46 C47 C48 124.8(4)
C46 C47 C52 119.9(5)
C48 C47 C52 115.2(5)
C47 C48 H48 118.5
C49 C48 C47 123.0(4)
C49 C48 H48 118.5
C48 C49 C50 119.7(5)
C48 C49 C59 121.3(4)
C50 C49 C59 119.0(5)
N9 C50 C49 119.0(6)
N9 C50 C51 121.8(5)
C51 C50 C49 119.2(5)
C50 C51 H51 120.0
C52 C51 C50 120.0(5)
C52 C51 H51 120.0
O4 C52 C47 120.8(6)
O4 C52 C51 116.3(5)
C51 C52 C47 122.9(5)
O4 C53 C54 116.9(6)
O4 C53 C58 122.2(5)
C54 C53 C58 120.9(7)
C53 C54 H54 120.2
C55 C54 C53 119.6(8)
C55 C54 H54 120.2
N10 C55 C56 114.3(9)
C54 C55 N10 121.0(9)
C54 C55 C56 124.7(7)
C55 C56 C60 125.4(8)
C57 C56 C55 115.2(7)
C57 C56 C60 119.3(9)
C56 C57 H57 118.8
C56 C57 C58 122.5(8)
C58 C57 H57 118.8
C46 C58 C53 118.2(5)
C46 C58 C57 124.6(6)
C57 C58 C53 117.1(5)
C49 C59 H59A 109.5
C49 C59 H59B 109.5
C49 C59 H59C 109.5
H59A C59 H59B 109.5
H59A C59 H59C 109.5
H59B C59 H59C 109.5
C56 C60 H60A 109.5
C56 C60 H60B 109.5
C56 C60 H60C 109.5
H60A C60 H60B 109.5
H60A C60 H60C 109.5
H60B C60 H60C 109.5
N9 C61 H61A 108.8
N9 C61 H61B 108.8
N9 C61 C62 114.0(6)
H61A C61 H61B 107.6
C62 C61 H61A 108.8
C62 C61 H61B 108.8
C61 C62 H62A 109.5
C61 C62 H62B 109.5
C61 C62 H62C 109.5
H62A C62 H62B 109.5
H62A C62 H62C 109.5
H62B C62 H62C 109.5
N10 C63 H63A 105.6
N10 C63 H63B 105.6
H63A C63 H63B 106.1
C64 C63 N10 126.7(16)
C64 C63 H63A 105.6
C64 C63 H63B 105.6
C63 C64 H64A 109.5
C63 C64 H64B 109.5
C63 C64 H64C 109.5
H64A C64 H64B 109.5
H64A C64 H64C 109.5
H64B C64 H64C 109.5
O14 C65 H65A 109.5
O14 C65 H65B 109.5
O14 C65 H65C 109.5
H65A C65 H65B 109.5
H65A C65 H65C 109.5
H65B C65 H65C 109.5
O13 C66 H66A 109.5
O13 C66 H66B 109.5
O13 C66 H66C 109.5
H66A C66 H66B 109.5
H66A C66 H66C 109.5
H66B C66 H66C 109.5
Cl3 C67 Cl4 114.2(5)
Cl3 C67 H67A 108.7
Cl3 C67 H67B 108.7
Cl4 C67 H67A 108.7
Cl4 C67 H67B 108.7
H67A C67 H67B 107.6
O15 C68 H68A 109.5
O15 C68 H68B 109.5
O15 C68 H68C 109.5
H68A C68 H68B 109.5
H68A C68 H68C 109.5
H68B C68 H68C 109.5
C1 C70 H70A 109.5
C1 C70 H70B 109.5
C1 C70 H70C 109.5
H70A C70 H70B 109.5
H70A C70 H70C 109.5
H70B C70 H70C 109.5
C33 C71 H71A 109.5
C33 C71 H71B 109.5
C33 C71 H71C 109.5
H71A C71 H71B 109.5
H71A C71 H71C 109.5
H71B C71 H71C 109.5

loop_
_geom_bond_atom_site_label_1
_geom_bond_atom_site_label_2
_geom_bond_distance
Fe1 N1 2.219(3)
Fe1 N2 2.093(3)
Fe1 N4 2.244(3)
Fe1 N5 2.101(3)
Fe1 O1 2.062(2)
Fe1 O2 2.081(3)
Cl3 C67 1.684(9)
Cl4 C67 1.719(9)
N1 C1 1.321(6)
N1 C5 1.368(5)
N2 N3 1.380(4)
N2 C6 1.285(5)
N3 C7 1.333(4)
N4 C33 1.344(5)
N4 C37 1.352(5)
N5 N6 1.372(4)
N5 C38 1.291(5)
N6 C39 1.337(5)
N7 H7 0.8700
N7 C18 1.348(5)
N7 C31 1.462(6)
N8 H8 0.8700
N8 C23 1.345(5)
N8 C29 1.469(6)
N9 H9 0.8700
N9 C50 1.357(7)
N9 C61 1.456(8)
N10 H10 0.8700
N10 C55 1.403(10)
N10 C63 1.461(14)
O1 C7 1.270(4)
O2 C39 1.261(5)
O3 C20 1.358(4)
O3 C21 1.361(4)
O4 C52 1.330(6)
O4 C53 1.313(8)
Cl1 O5 1.386(9)
Cl1 O6 1.329(7)
Cl1 O7 1.440(10)
Cl1 O8 1.348(10)
Cl1A O5A 1.433(9)
Cl1A O6A 1.440(10)
Cl1A O7A 1.433(9)
Cl1A O8A 1.447(9)
Cl2 O10 1.379(12)
Cl2 O11 1.325(9)
Cl2 O12 1.509(11)
Cl2 O9 1.346(12)
O13 H13A 0.8545
O13 C66 1.357(9)
O14 H14 0.8552
O14 C65 1.339(11)
O15 H15 0.8550
O15 C68 1.384(9)
C1 C2 1.417(7)
C1 C70 1.507(8)
C2 H2 0.9400
C2 C3 1.365(8)
C3 H3 0.9400
C3 C4 1.372(7)
C4 H4 0.9400
C4 C5 1.395(5)
C5 C6 1.444(6)
C6 H6 0.9400
C7 C8 1.484(5)
C8 C12 1.413(5)
C8 C13 1.399(5)
C9 H9A 0.9400
C9 C10 1.377(6)
C9 C13 1.367(6)
C10 H10A 0.9400
C10 C11 1.393(5)
C11 H11 0.9400
C11 C12 1.379(5)
C12 C14 1.493(5)
C13 H13 0.9400
C14 C15 1.410(5)
C14 C26 1.400(5)
C15 C16 1.417(5)
C15 C20 1.412(5)
C16 H16 0.9400
C16 C17 1.364(6)
C17 C18 1.443(6)
C17 C28 1.493(6)
C18 C19 1.388(6)
C19 H19 0.9400
C19 C20 1.378(5)
C21 C22 1.367(5)
C21 C26 1.420(5)
C22 H22 0.9400
C22 C23 1.395(6)
C23 C24 1.440(5)
C24 C25 1.360(5)
C24 C27 1.505(5)
C25 H25 0.9400
C25 C26 1.422(5)
C27 H27A 0.9700
C27 H27B 0.9700
C27 H27C 0.9700
C28 H28A 0.9700
C28 H28B 0.9700
C28 H28C 0.9700
C29 H29A 0.9800
C29 H29B 0.9800
C29 C30 1.465(8)
C30 H30A 0.9700
C30 H30B 0.9700
C30 H30C 0.9700
C31 H31A 0.9800
C31 H31B 0.9800
C31 C32 1.482(8)
C32 H32A 0.9700
C32 H32B 0.9700
C32 H32C 0.9700
C33 C34 1.403(6)
C33 C71 1.486(7)
C34 H34 0.9400
C34 C35 1.349(7)
C35 H35 0.9400
C35 C36 1.373(6)
C36 H36 0.9400
C36 C37 1.400(5)
C37 C38 1.454(6)
C38 H38 0.9400
C39 C40 1.481(5)
C40 C41 1.391(6)
C40 C45 1.410(5)
C41 H41 0.9400
C41 C42 1.384(6)
C42 H42 0.9400
C42 C43 1.394(7)
C43 H43 0.9400
C43 C44 1.384(7)
C44 H44 0.9400
C44 C45 1.403(6)
C45 C46 1.492(7)
C46 C47 1.397(7)
C46 C58 1.392(7)
C47 C48 1.414(6)
C47 C52 1.435(7)
C48 H48 0.9400
C48 C49 1.361(7)
C49 C50 1.439(7)
C49 C59 1.509(8)
C50 C51 1.381(8)
C51 H51 0.9400
C51 C52 1.374(8)
C53 C54 1.377(8)
C53 C58 1.453(9)
C54 H54 0.9400
C54 C55 1.341(11)
C55 C56 1.437(12)
C56 C57 1.410(9)
C56 C60 1.458(11)
C57 H57 0.9400
C57 C58 1.419(9)
C59 H59A 0.9700
C59 H59B 0.9700
C59 H59C 0.9700
C60 H60A 0.9700
C60 H60B 0.9700
C60 H60C 0.9700
C61 H61A 0.9800
C61 H61B 0.9800
C61 C62 1.472(11)
C62 H62A 0.9700
C62 H62B 0.9700
C62 H62C 0.9700
C63 H63A 0.9800
C63 H63B 0.9800
C63 C64 1.396(19)
C64 H64A 0.9700
C64 H64B 0.9700
C64 H64C 0.9700
C65 H65A 0.9700
C65 H65B 0.9700
C65 H65C 0.9700
C66 H66A 0.9700
C66 H66B 0.9700
C66 H66C 0.9700
C67 H67A 0.9800
C67 H67B 0.9800
C68 H68A 0.9700
C68 H68B 0.9700
C68 H68C 0.9700
C70 H70A 0.9700
C70 H70B 0.9700
C70 H70C 0.9700
C71 H71A 0.9700
C71 H71B 0.9700
C71 H71C 0.9700

loop_
_geom_hbond_atom_site_label_D
_geom_hbond_atom_site_label_H
_geom_hbond_atom_site_label_A
_geom_hbond_distance_DH
_geom_hbond_distance_HA
_geom_hbond_distance_DA
_geom_hbond_angle_DHA
_geom_hbond_site_symmetry_A
N8 H8 O13 0.87 2.09 2.901(6) 155.2 .
N9 H9 O14 0.87 2.09 2.889(10) 151.4 .
N10 H10 O1W 0.87 2.43 3.18(2) 145.3 .
O13 H13A O10 0.85 2.02 2.788(13) 149.8 .
O13 H13A O9A 0.85 2.55 2.97(2) 111.6 .
O13 H13A O12A 0.85 2.52 3.34(3) 160.0 .
O14 H14 O8 0.86 1.95 2.763(11) 159.0 2_645
O14 H14 O8A 0.86 2.43 3.16(3) 144.6 2_645
O15 H15 N6 0.85 2.02 2.872(6) 178.9 3_666
